data_2000413
loop_
_publ_author_name
'Heinemann, F.'
'D\"olling, W.'
'Hartung, H.'

_publ_section_title
;
 Structures of 1-cyano-2,2-bis(methylthio)vinyl
 <i>N</i>,<i>N</i>-dimethyldithiocarbamate (2) and
 1,2,2-tris(methylthio)vinyl <i>N</i>,<i>N</i>-dimethyldithiocarbamate
 (3)
;
_journal_issue 12
_journal_name_full 'Acta Crystallographica Section C'
_journal_page_first 2266
_journal_page_last 2268
_journal_paper_doi 10.1107/S0108270192007479
_journal_volume 48
_journal_year 1992
_chemical_formula_sum 'C8 H15 N S5'
_chemical_formula_weight 285.54
_symmetry_cell_setting monoclinic
_symmetry_space_group_name_Hall '-P 2ybc'
_symmetry_space_group_name_H-M 'P 1 21/c 1'
_cell_angle_alpha 90
_cell_angle_beta 100.85(2)
_cell_angle_gamma 90
_cell_formula_units_Z 4
_cell_length_a 11.203(2)
_cell_length_b 9.042(2)
_cell_length_c 13.693(2)
_cell_measurement_reflns_used 14
_cell_measurement_temperature 291
_cell_measurement_theta_max 14.5
_cell_measurement_theta_min 12
_cell_volume 1362.3(4)
_diffrn_measurement_device 'Syntex P2~1~'
_diffrn_measurement_method \q/2\q
_diffrn_radiation_type CuK\a
_diffrn_radiation_wavelength 1.54178
_diffrn_reflns_av_R_equivalents 0
_diffrn_reflns_limit_h_max 14
_diffrn_reflns_limit_h_min 0
_diffrn_reflns_limit_k_max 14
_diffrn_reflns_limit_k_min 0
_diffrn_reflns_limit_l_max 16
_diffrn_reflns_limit_l_min -16
_diffrn_reflns_number 2025
_diffrn_reflns_theta_max 57.5
_diffrn_standards_decay_% '4.2, 5.2 '
_diffrn_standards_interval_count 100
_diffrn_standards_number 2
_exptl_absorpt_coefficient_mu 7.33
_exptl_absorpt_correction_T_max 1.391
_exptl_absorpt_correction_T_min 0.828
_exptl_absorpt_correction_type empirical
_exptl_crystal_colour 'Pale yellow'
_exptl_crystal_density_diffrn 1.392
_exptl_crystal_description Irregular
_exptl_crystal_size_max 0.32
_exptl_crystal_size_mid 0.30
_exptl_crystal_size_min 0.21
_refine_diff_density_max 0.349
_refine_diff_density_min -0.405
_refine_ls_goodness_of_fit_obs 5.26
_refine_ls_hydrogen_treatment noref
_refine_ls_number_parameters 142
_refine_ls_number_reflns 1497
_refine_ls_R_factor_obs 0.052
_refine_ls_shift/esd_max 0.366
_refine_ls_structure_factor_coef F
_refine_ls_weighting_details 'w = 1/\s^2^(F)'
_refine_ls_weighting_scheme calc
_refine_ls_wR_factor_obs 0.058
_reflns_number_observed 1497
_reflns_number_total 1813
_reflns_observed_criterion I>=3.92\s(I)
_cod_data_source_file sh1007.cif
_cod_data_source_block sh1007b
_cod_depositor_comments
;
The following automatic conversions were performed:

'_refine_ls_weighting_scheme' value '1/\s^2^(F)' was changed to
'calc'. New tag '_refine_ls_weighting_details' was created. The value
of the new tag was set to 'w = 1/\s^2^(F)'.

Automatic conversion script
Id: cif_fix_values 3143 2015-03-26 13:38:13Z robertas 
;
_cod_original_cell_volume 1362.2
_cod_original_formula_sum 'C8 H15 N1 S5'
_cod_database_code 2000413

loop_
_atom_site_label
_atom_site_fract_x
_atom_site_fract_y
_atom_site_fract_z
_atom_site_U_iso_or_equiv
S1 .6475(2) -.0362(2) .68660(10) .0471(6)
S2 .7944(2) .2159(2) .79300(10) .0546(6)
S3 .7595(2) -.2338(2) .97850(10) .0545(6)
S4 .8921(2) -.1860(2) .80690(10) .0514(6)
S5 .5417(2) -.0532(2) .87440(10) .0601(7)
N1 .7131(4) .1970(5) .5981(3) .043(2)
C1 .6653(5) -.0855(6) .8129(4) .037(2)
C2 .7617(5) -.1579(6) .8602(4) .038(2)
C3 .9099(6) -.2064(9) 1.0458(5) .070(3)
C4 .9172(7) -.3829(8) .8218(6) .069(3)
C5 .7225(5) .1402(6) .6886(4) .036(2)
C6 .6375(7) .1322(8) .5083(4) .064(3)
C7 .7704(6) .3405(7) .5844(5) .054(3)
C8 .4570(7) .0932(9) .8048(6) .077(3)
H31 .913 -.250 1.120 ?
H32 .930 -.089 1.050 ?
H33 .977 -.263 1.012 ?
H41 .985 -.417 .780 ?
H42 .833 -.439 .793 ?
H43 .947 -.412 .899 ?
H61 .655 .185 .442 ?
H62 .542 .138 .510 ?
H63 .665 .018 .509 ?
H71 .768 .357 .506 ?
H72 .864 .332 .622 ?
H73 .727 .433 .614 ?
H81 .392 .145 .843 ?
H82 .410 .034 .741 ?
H83 .514 .177 .781 ?

loop_
_geom_angle_atom_site_label_1
_geom_angle_atom_site_label_2
_geom_angle_atom_site_label_3
_geom_angle
_geom_angle_publ_flag
C1 S1 C5 104.1(3) yes
C2 S3 C3 104.2(3) yes
C2 S4 C4 102.6(3) yes
C1 S5 C8 104.5(3) yes
C5 N1 C6 123.8(4) yes
C5 N1 C7 120.0(4) yes
C6 N1 C7 115.9(4) yes
S1 C1 C2 122.5(4) yes
S1 C1 S5 118.1(3) yes
S5 C1 C2 119.1(4) yes
S3 C2 S4 118.6(3) yes
S3 C2 C1 119.4(4) yes
S4 C2 C1 122.0(4) yes
S1 C5 S2 122.0(3) yes
S1 C5 N1 112.0(4) yes
S2 C5 N1 126.0(4) yes

loop_
_geom_bond_atom_site_label_1
_geom_bond_atom_site_label_2
_geom_bond_distance
_geom_bond_publ_flag
S1 C1 1.760(5) yes
S1 C5 1.801(6) yes
S2 C5 1.652(6) yes
S3 C2 1.763(6) yes
S3 C3 1.780(7) yes
S4 C2 1.770(6) yes
S4 C4 1.808(7) yes
S5 C1 1.775(6) yes
S5 C8 1.794(8) yes
N1 C5 1.327(7) yes
N1 C6 1.477(8) yes
N1 C7 1.475(8) yes
C1 C2 1.324(8) yes
